data_4515478
loop_
_publ_author_name
'Tang, Bin'
'Hu, Xiaoyan'
'Liu, Chunli'
'Jiang, Tao'
'Alam, Fakhre'
'Chen, Yanhui'

_publ_section_title
;
 Tandem Cyclization/Hydroarylation of \a,\w-Dienes Triggered by
 Scandium-Catalyzed C--H Activation
;
_journal_issue 1
_journal_name_full 'ACS Catalysis'
_journal_page_first 599
_journal_paper_doi 10.1021/acscatal.8b04713
_journal_volume 9
_journal_year 2018
_chemical_absolute_configuration ad
_chemical_formula_moiety 'C15 H24 N, F6 P'
_chemical_formula_sum 'C15 H24 F6 N P'
_chemical_formula_weight 363.32
_space_group_crystal_system monoclinic
_space_group_IT_number 9
_space_group_name_Hall 'C -2yc'
_space_group_name_H-M_alt 'C 1 c 1'
_atom_sites_solution_hydrogens geom
_atom_sites_solution_primary direct
_audit_creation_date 2018-11-21
_audit_creation_method
;
Olex2 1.2
(compiled 2018.05.29 svn.r3508 for OlexSys, GUI svn.r5506)
;
_audit_update_record
;
????
;
_cell_angle_alpha 90
_cell_angle_beta 96.73(3)
_cell_angle_gamma 90
_cell_formula_units_Z 4
_cell_length_a 19.003(4)
_cell_length_b 10.452(2)
_cell_length_c 8.8763(18)
_cell_measurement_reflns_used 2481
_cell_measurement_temperature 113.15
_cell_measurement_theta_max 27.8904
_cell_measurement_theta_min 2.2275
_cell_volume 1750.9(6)
_computing_cell_refinement 'CrystalClear (Rigaku Inc., 2008)'
_computing_data_collection 'CrystalClear (Rigaku Inc., 2008)'
_computing_data_reduction 'CrystalClear (Rigaku Inc., 2008)'
_computing_molecular_graphics 'Olex2 (Dolomanov et al., 2009)'
_computing_publication_material 'Olex2 (Dolomanov et al., 2009)'
_computing_structure_refinement 'ShelXL (Sheldrick, 2015)'
_computing_structure_solution 'ShelXS (Sheldrick, 2008)'
_diffrn_ambient_temperature 113.15
_diffrn_measured_fraction_theta_full 0.986
_diffrn_measured_fraction_theta_max 0.986
_diffrn_measurement_device_type 'Rigaku Saturn 70 CCD'
_diffrn_measurement_method '\w scans'
_diffrn_radiation_monochromator graphite
_diffrn_radiation_type MoK\a
_diffrn_radiation_wavelength 0.71073
_diffrn_reflns_av_unetI/netI 0.0693
_diffrn_reflns_Laue_measured_fraction_full 0.986
_diffrn_reflns_Laue_measured_fraction_max 0.986
_diffrn_reflns_limit_h_max 22
_diffrn_reflns_limit_h_min -22
_diffrn_reflns_limit_k_max 12
_diffrn_reflns_limit_k_min -12
_diffrn_reflns_limit_l_max 10
_diffrn_reflns_limit_l_min -10
_diffrn_reflns_number 2797
_diffrn_reflns_point_group_measured_fraction_full 0.905
_diffrn_reflns_point_group_measured_fraction_max 0.905
_diffrn_reflns_theta_full 25.020
_diffrn_reflns_theta_max 25.020
_diffrn_reflns_theta_min 2.227
_diffrn_standards_decay_% 0
_diffrn_standards_interval_count 0
_diffrn_standards_interval_time 0
_diffrn_standards_number 0
_exptl_absorpt_coefficient_mu 0.212
_exptl_absorpt_correction_T_max 1.000
_exptl_absorpt_correction_T_min 0.7471
_exptl_absorpt_correction_type multi-scan
_exptl_absorpt_process_details CrystalClear(Rigaku,2008)
_exptl_crystal_colour colourless
_exptl_crystal_colour_primary colourless
_exptl_crystal_density_diffrn 1.378
_exptl_crystal_description prism
_exptl_crystal_F_000 760
_exptl_crystal_size_max 0.2
_exptl_crystal_size_mid 0.18
_exptl_crystal_size_min 0.12
_refine_diff_density_max 0.840
_refine_diff_density_min -0.916
_refine_diff_density_rms 0.116
_refine_ls_abs_structure_details
;
 Flack x determined using 674 quotients [(I+)-(I-)]/[(I+)+(I-)]
 (Parsons, Flack and Wagner, Acta Cryst. B69 (2013) 249-259).
;
_refine_ls_abs_structure_Flack -0.1(3)
_refine_ls_extinction_method none
_refine_ls_goodness_of_fit_ref 1.152
_refine_ls_hydrogen_treatment constr
_refine_ls_matrix_type full
_refine_ls_number_parameters 263
_refine_ls_number_reflns 2797
_refine_ls_number_restraints 278
_refine_ls_restrained_S_all 1.109
_refine_ls_R_factor_all 0.1114
_refine_ls_R_factor_gt 0.1036
_refine_ls_shift/su_max 0.000
_refine_ls_shift/su_mean 0.000
_refine_ls_structure_factor_coef Fsqd
_refine_ls_weighting_details 'w=1/[\s^2^(Fo^2^)+(0.1904P)^2^+2.6997P] where P=(Fo^2^+2Fc^2^)/3'
_refine_ls_weighting_scheme calc
_refine_ls_wR_factor_gt 0.2987
_refine_ls_wR_factor_ref 0.3075
_reflns_Friedel_coverage 0.832
_reflns_Friedel_fraction_full 0.824
_reflns_Friedel_fraction_max 0.824
_reflns_number_gt 2414
_reflns_number_total 2797
_reflns_threshold_expression 'I > 2\s(I)'
_cod_data_source_file cs8b04713_si_003.cif
_cod_data_source_block shelxl_tw
_cod_original_cell_volume 1750.8(6)
_cod_database_code 4515478
_shelx_shelxl_version_number 2018/3
_shelx_space_group_comment
;
The symmetry employed for this shelxl refinement is uniquely defined
by the following loop, which should always be used as a source of
symmetry information in preference to the above space-group names.
They are only intended as comments.
;
_shelx_estimated_absorpt_t_max 0.975
_shelx_estimated_absorpt_t_min 0.959
_olex2_refinement_description
;
1. Twinned data refinement
 Scales: 0.595
 0.405
2. Fixed Uiso
 At 1.2 times of:
  All C(H) groups, All C(H,H) groups, All N(H) groups
 At 1.5 times of:
  All C(H,H,H) groups
3. Restrained distances
 C10'-C11' = C11'-C12' = C12'-C13' = C13'-C14' = C14'-C10' = C13'-C15'
 1.54 with sigma of 0.01
 C10-C11 = C11-C12 = C12-C13 = C13-C14 = C14-C10 = C13-C15
 1.54 with sigma of 0.01
 C6-C10 = C6-C10'
 1.54 with sigma of 0.01
 C6-C11 = C6-C14 = C6-C11' = C6-C14'
 2.58 with sigma of 0.01
4. Uiso/Uaniso restraints and constraints
C10 \\sim C11 \\sim C12 \\sim C13 \\sim C14 \\sim C10' \\sim C11' \\sim C12'
\\sim C13' \\sim C14' \\sim C15 \\sim C15': within 2A with sigma of 0.01 and
sigma for terminal atoms of 0.02
Uanis(C10) \\sim Ueq, Uanis(C11) \\sim Ueq, Uanis(C12) \\sim Ueq, Uanis(C13)
\\sim Ueq, Uanis(C14) \\sim Ueq, Uanis(C10') \\sim Ueq, Uanis(C11') \\sim Ueq,
Uanis(C12') \\sim Ueq, Uanis(C13') \\sim Ueq, Uanis(C14') \\sim Ueq, Uanis(C15)
\\sim Ueq, Uanis(C15') \\sim Ueq: with sigma of 0.01 and sigma for terminal
atoms of 0.02
5. Others
 Fixed Sof: C10(0.5) H10(0.5) C11(0.5) H11A(0.5) H11B(0.5) C12(0.5) H12A(0.5)
 H12B(0.5) C13(0.5) H13(0.5) C14(0.5) H14A(0.5) H14B(0.5) C15(0.5) H15A(0.5)
 H15B(0.5) H15C(0.5) C10'(0.5) H10'(0.5) C11'(0.5) H11C(0.5) H11D(0.5)
 C12'(0.5) H12C(0.5) H12D(0.5) C13'(0.5) H13'(0.5) C14'(0.5) H14C(0.5)
 H14D(0.5) C15'(0.5) H15D(0.5) H15E(0.5) H15F(0.5)
6.a Ternary CH refined with riding coordinates:
 N1(H1), C10(H10), C13(H13), C10'(H10'), C13'(H13')
6.b Secondary CH2 refined with riding coordinates:
 C11(H11A,H11B), C12(H12A,H12B), C14(H14A,H14B), C11'(H11C,H11D), C12'(H12C,
 H12D), C14'(H14C,H14D)
6.c Me refined with riding coordinates:
 C1(H1A,H1B,H1C), C8(H8A,H8B,H8C), C9(H9A,H9B,H9C), C15(H15A,H15B,H15C),
 C15'(H15D,H15E,H15F)
6.d Aromatic/amide H refined with riding coordinates:
 C3(H3), C4(H4), C7(H7)
;
_olex2_submission_special_instructions 'No special instructions were received'

loop_
_space_group_symop_operation_xyz
'x, y, z'
'x, -y, z+1/2'
'x+1/2, y+1/2, z'
'x+1/2, -y+1/2, z+1/2'

loop_
_atom_site_label
_atom_site_type_symbol
_atom_site_fract_x
_atom_site_fract_y
_atom_site_fract_z
_atom_site_U_iso_or_equiv
_atom_site_adp_type
_atom_site_occupancy
_atom_site_site_symmetry_order
_atom_site_calc_flag
_atom_site_refinement_flags_posn
_atom_site_refinement_flags_adp
_atom_site_refinement_flags_occupancy
_atom_site_disorder_assembly
_atom_site_disorder_group
N1 N 1.0660(5) 0.2340(8) 0.7482(11) 0.034(2) Uani 1 1 d . . . . .
H1 H 1.057343 0.259690 0.852980 0.041 Uiso 1 1 calc R . . . .
C1 C 0.7991(7) 0.0987(17) 0.4092(19) 0.067(4) Uani 1 1 d . . . . .
H1A H 0.760998 0.114038 0.472523 0.101 Uiso 1 1 calc R . . . .
H1B H 0.791492 0.152150 0.318033 0.101 Uiso 1 1 calc R . . . .
H1C H 0.799022 0.008334 0.379694 0.101 Uiso 1 1 calc R . . . .
C2 C 0.8687(7) 0.1315(14) 0.4966(19) 0.057(3) Uani 1 1 d . . . . .
C3 C 0.9310(7) 0.1188(16) 0.4343(16) 0.055(3) Uani 1 1 d . . . . .
H3 H 0.929911 0.087592 0.333501 0.066 Uiso 1 1 calc R . . . .
C4 C 0.9981(7) 0.1516(14) 0.5179(17) 0.052(3) Uani 1 1 d . . . . .
H4 H 1.041548 0.141878 0.475846 0.062 Uiso 1 1 calc R . . . .
C5 C 0.9956(6) 0.1989(10) 0.6652(13) 0.034(2) Uani 1 1 d . . . . .
C6 C 0.9337(6) 0.2123(10) 0.7336(10) 0.037(2) Uani 1 1 d D . . . .
C7 C 0.8710(7) 0.1777(11) 0.6450(16) 0.044(3) Uani 1 1 d . . . . .
H7 H 0.827693 0.185865 0.687774 0.053 Uiso 1 1 calc R . . . .
C8 C 1.1169(7) 0.1246(12) 0.7645(18) 0.052(3) Uani 1 1 d . . . . .
H8A H 1.161920 0.153053 0.819524 0.078 Uiso 1 1 calc R . . . .
H8B H 1.097227 0.055194 0.820874 0.078 Uiso 1 1 calc R . . . .
H8C H 1.125078 0.093693 0.663711 0.078 Uiso 1 1 calc R . . . .
C9 C 1.0987(8) 0.3466(11) 0.6793(16) 0.048(3) Uani 1 1 d . . . . .
H9A H 1.144518 0.365894 0.737408 0.073 Uiso 1 1 calc R . . . .
H9B H 1.105658 0.326912 0.574131 0.073 Uiso 1 1 calc R . . . .
H9C H 1.067294 0.420859 0.681194 0.073 Uiso 1 1 calc R . . . .
C10 C 0.9324(14) 0.267(2) 0.893(2) 0.048(4) Uani 0.5 1 d D U P A 1
H10 H 0.969113 0.220381 0.961790 0.058 Uiso 0.5 1 calc R . P A 1
C11 C 0.9512(14) 0.4106(18) 0.905(3) 0.052(4) Uani 0.5 1 d D U P A 1
H11A H 0.997231 0.422179 0.968479 0.062 Uiso 0.5 1 calc R . P A 1
H11B H 0.955537 0.445693 0.802881 0.062 Uiso 0.5 1 calc R . P A 1
C12 C 0.8928(14) 0.482(3) 0.976(3) 0.060(4) Uani 0.5 1 d D U P A 1
H12A H 0.857683 0.519873 0.897921 0.072 Uiso 0.5 1 calc R . P A 1
H12B H 0.912593 0.549296 1.046901 0.072 Uiso 0.5 1 calc R . P A 1
C13 C 0.8601(13) 0.373(2) 1.061(3) 0.055(4) Uani 0.5 1 d D U P A 1
H13 H 0.891349 0.356726 1.157780 0.066 Uiso 0.5 1 calc R . P A 1
C14 C 0.8620(13) 0.253(3) 0.960(3) 0.053(4) Uani 0.5 1 d D U P A 1
H14A H 0.861311 0.173832 1.021155 0.064 Uiso 0.5 1 calc R . P A 1
H14B H 0.821380 0.252034 0.879512 0.064 Uiso 0.5 1 calc R . P A 1
C15 C 0.7844(14) 0.397(4) 1.099(4) 0.075(6) Uani 0.5 1 d D U P A 1
H15A H 0.768129 0.322824 1.152997 0.112 Uiso 0.5 1 calc R . P A 1
H15B H 0.784218 0.473037 1.164205 0.112 Uiso 0.5 1 calc R . P A 1
H15C H 0.752750 0.411180 1.005570 0.112 Uiso 0.5 1 calc R . P A 1
C10' C 0.9338(17) 0.2742(19) 0.890(2) 0.048(4) Uani 0.5 1 d D U P A 2
H10' H 0.982870 0.265591 0.943641 0.058 Uiso 0.5 1 calc R . P A 2
C11' C 0.8830(16) 0.217(3) 0.993(2) 0.055(4) Uani 0.5 1 d D U P A 2
H11C H 0.904096 0.139129 1.044518 0.065 Uiso 0.5 1 calc R . P A 2
H11D H 0.837740 0.192441 0.933272 0.065 Uiso 0.5 1 calc R . P A 2
C12' C 0.8701(19) 0.320(2) 1.111(3) 0.062(4) Uani 0.5 1 d D U P A 2
H12C H 0.822790 0.309910 1.146096 0.075 Uiso 0.5 1 calc R . P A 2
H12D H 0.906746 0.315833 1.200375 0.075 Uiso 0.5 1 calc R . P A 2
C13' C 0.8752(14) 0.445(3) 1.024(3) 0.063(4) Uani 0.5 1 d D U P A 2
H13' H 0.905757 0.503989 1.091609 0.075 Uiso 0.5 1 calc R . P A 2
C14' C 0.9153(18) 0.4176(19) 0.886(3) 0.059(4) Uani 0.5 1 d D U P A 2
H14C H 0.885137 0.438889 0.790595 0.071 Uiso 0.5 1 calc R . P A 2
H14D H 0.958987 0.469768 0.891661 0.071 Uiso 0.5 1 calc R . P A 2
C15' C 0.8003(14) 0.503(4) 1.004(4) 0.083(7) Uani 0.5 1 d D U P A 2
H15D H 0.800866 0.583866 0.948068 0.124 Uiso 0.5 1 calc R . P A 2
H15E H 0.767362 0.443361 0.947393 0.124 Uiso 0.5 1 calc R . P A 2
H15F H 0.785012 0.519102 1.103948 0.124 Uiso 0.5 1 calc R . P A 2
P1 P 0.1326(2) 0.2672(3) 0.1952(4) 0.0390(8) Uani 1 1 d . . . . .
F1 F 0.0802(5) 0.1612(8) 0.1174(14) 0.076(3) Uani 1 1 d . . . . .
F2 F 0.1963(5) 0.1952(10) 0.1326(11) 0.071(3) Uani 1 1 d . . . . .
F3 F 0.1864(6) 0.3718(9) 0.2664(12) 0.076(3) Uani 1 1 d . . . . .
F4 F 0.0695(6) 0.3402(9) 0.2569(11) 0.073(3) Uani 1 1 d . . . . .
F5 F 0.1449(5) 0.1822(8) 0.3459(9) 0.063(2) Uani 1 1 d . . . . .
F6 F 0.1197(5) 0.3487(7) 0.0417(9) 0.058(2) Uani 1 1 d . . . . .

loop_
_atom_site_aniso_label
_atom_site_aniso_U_11
_atom_site_aniso_U_22
_atom_site_aniso_U_33
_atom_site_aniso_U_23
_atom_site_aniso_U_13
_atom_site_aniso_U_12
N1 0.029(5) 0.036(5) 0.036(5) -0.004(4) -0.002(4) 0.004(4)
C1 0.034(7) 0.082(10) 0.079(10) -0.027(8) -0.017(7) -0.003(7)
C2 0.036(7) 0.055(7) 0.075(9) -0.013(7) -0.015(6) -0.002(6)
C3 0.034(6) 0.079(9) 0.049(7) -0.024(6) -0.009(6) 0.001(6)
C4 0.036(6) 0.069(8) 0.050(7) -0.023(6) 0.006(6) -0.008(6)
C5 0.031(5) 0.038(5) 0.032(5) -0.008(4) -0.003(4) -0.004(4)
C6 0.030(5) 0.037(5) 0.044(6) 0.002(4) 0.006(5) 0.001(4)
C7 0.034(6) 0.045(6) 0.052(7) -0.006(5) -0.003(5) 0.000(5)
C8 0.047(7) 0.040(6) 0.064(8) -0.005(6) -0.014(6) 0.013(5)
C9 0.046(6) 0.043(6) 0.055(7) -0.002(5) -0.001(6) -0.014(5)
C10 0.046(6) 0.054(6) 0.043(6) -0.002(6) 0.003(6) 0.002(6)
C11 0.049(7) 0.053(6) 0.051(6) -0.004(6) 0.001(6) 0.001(6)
C12 0.061(7) 0.062(7) 0.058(7) 0.000(6) 0.005(6) 0.000(6)
C13 0.055(6) 0.057(7) 0.055(7) -0.004(6) 0.008(6) 0.004(6)
C14 0.051(7) 0.058(7) 0.051(7) -0.005(6) 0.004(6) 0.003(6)
C15 0.064(11) 0.087(12) 0.073(11) -0.009(11) 0.011(11) 0.010(11)
C10' 0.046(6) 0.055(6) 0.043(6) -0.003(6) 0.003(6) 0.003(6)
C11' 0.054(7) 0.060(7) 0.051(7) 0.000(6) 0.008(6) 0.000(6)
C12' 0.060(7) 0.068(7) 0.060(7) -0.004(7) 0.007(6) 0.006(7)
C13' 0.061(7) 0.066(7) 0.061(7) -0.002(6) 0.004(6) 0.005(6)
C14' 0.061(7) 0.060(6) 0.055(6) -0.003(6) 0.005(6) 0.004(6)
C15' 0.081(12) 0.085(12) 0.079(12) -0.011(11) -0.002(11) 0.010(12)
P1 0.0354(13) 0.0390(14) 0.0409(14) -0.0010(13) -0.0021(11) 0.0003(13)
F1 0.055(5) 0.051(4) 0.111(8) 0.004(5) -0.032(5) -0.010(4)
F2 0.059(5) 0.083(6) 0.071(6) 0.000(5) 0.012(4) 0.029(5)
F3 0.077(6) 0.055(4) 0.086(6) -0.011(4) -0.024(5) -0.018(4)
F4 0.074(6) 0.078(6) 0.070(6) 0.019(5) 0.025(5) 0.037(5)
F5 0.068(6) 0.064(5) 0.055(5) 0.019(4) -0.002(4) 0.005(4)
F6 0.069(6) 0.057(4) 0.045(4) 0.011(3) -0.002(4) -0.003(4)

loop_
_atom_type_symbol
_atom_type_description
_atom_type_scat_dispersion_real
_atom_type_scat_dispersion_imag
_atom_type_scat_source
C C 0.0033 0.0016 'International Tables Vol C Tables 4.2.6.8 and 6.1.1.4'
H H 0.0000 0.0000 'International Tables Vol C Tables 4.2.6.8 and 6.1.1.4'
F F 0.0171 0.0103 'International Tables Vol C Tables 4.2.6.8 and 6.1.1.4'
N N 0.0061 0.0033 'International Tables Vol C Tables 4.2.6.8 and 6.1.1.4'
P P 0.1023 0.0942 'International Tables Vol C Tables 4.2.6.8 and 6.1.1.4'

loop_
_geom_angle_atom_site_label_1
_geom_angle_atom_site_label_2
_geom_angle_atom_site_label_3
_geom_angle
C5 N1 H1 106.9
C5 N1 C8 113.1(9)
C5 N1 C9 112.5(9)
C8 N1 H1 106.9
C9 N1 H1 106.9
C9 N1 C8 110.2(11)
H1A C1 H1B 109.5
H1A C1 H1C 109.5
H1B C1 H1C 109.5
C2 C1 H1A 109.5
C2 C1 H1B 109.5
C2 C1 H1C 109.5
C3 C2 C1 121.5(15)
C3 C2 C7 118.7(12)
C7 C2 C1 119.8(14)
C2 C3 H3 119.2
C2 C3 C4 121.6(13)
C4 C3 H3 119.2
C3 C4 H4 122.0
C5 C4 C3 116.1(12)
C5 C4 H4 122.0
C4 C5 N1 114.8(10)
C6 C5 N1 120.9(9)
C6 C5 C4 124.3(10)
C5 C6 C7 115.9(9)
C5 C6 C10 123.2(12)
C5 C6 C10' 121.7(14)
C7 C6 C10 120.9(13)
C7 C6 C10' 122.1(15)
C2 C7 H7 118.3
C6 C7 C2 123.4(12)
C6 C7 H7 118.3
N1 C8 H8A 109.5
N1 C8 H8B 109.5
N1 C8 H8C 109.5
H8A C8 H8B 109.5
H8A C8 H8C 109.5
H8B C8 H8C 109.5
N1 C9 H9A 109.5
N1 C9 H9B 109.5
N1 C9 H9C 109.5
H9A C9 H9B 109.5
H9A C9 H9C 109.5
H9B C9 H9C 109.5
C6 C10 H10 107.1
C6 C10 C11 113.5(13)
C6 C10 C14 115.7(14)
C11 C10 H10 107.1
C14 C10 H10 107.1
C14 C10 C11 106(2)
C10 C11 H11A 109.9
C10 C11 H11B 109.9
H11A C11 H11B 108.3
C12 C11 C10 109(2)
C12 C11 H11A 109.9
C12 C11 H11B 109.9
C11 C12 H12A 111.5
C11 C12 H12B 111.5
C11 C12 C13 101(2)
H12A C12 H12B 109.3
C13 C12 H12A 111.5
C13 C12 H12B 111.5
C12 C13 H13 108.2
C12 C13 C14 106(2)
C12 C13 C15 115(3)
C14 C13 H13 108.2
C15 C13 H13 108.2
C15 C13 C14 110(2)
C10 C14 C13 103.1(17)
C10 C14 H14A 111.1
C10 C14 H14B 111.1
C13 C14 H14A 111.1
C13 C14 H14B 111.1
H14A C14 H14B 109.1
C13 C15 H15A 109.5
C13 C15 H15B 109.5
C13 C15 H15C 109.5
H15A C15 H15B 109.5
H15A C15 H15C 109.5
H15B C15 H15C 109.5
C6 C10' H10' 107.3
C6 C10' C11' 116.3(13)
C6 C10' C14' 114.5(14)
C11' C10' H10' 107.3
C11' C10' C14' 104(2)
C14' C10' H10' 107.3
C10' C11' H11C 110.3
C10' C11' H11D 110.3
C10' C11' C12' 107(2)
H11C C11' H11D 108.6
C12' C11' H11C 110.3
C12' C11' H11D 110.3
C11' C12' H12C 111.1
C11' C12' H12D 111.1
H12C C12' H12D 109.1
C13' C12' C11' 103(2)
C13' C12' H12C 111.1
C13' C12' H12D 111.1
C12' C13' H13' 106.7
C12' C13' C14' 108(2)
C12' C13' C15' 106(3)
C14' C13' H13' 106.7
C15' C13' H13' 106.7
C15' C13' C14' 121(3)
C10' C14' C13' 107(2)
C10' C14' H14C 110.3
C10' C14' H14D 110.3
C13' C14' H14C 110.3
C13' C14' H14D 110.3
H14C C14' H14D 108.5
C13' C15' H15D 109.5
C13' C15' H15E 109.5
C13' C15' H15F 109.5
H15D C15' H15E 109.5
H15D C15' H15F 109.5
H15E C15' H15F 109.5
F1 P1 F5 89.9(5)
F1 P1 F6 88.6(5)
F2 P1 F1 89.0(6)
F2 P1 F5 89.3(5)
F2 P1 F6 90.1(5)
F3 P1 F1 177.6(8)
F3 P1 F2 89.1(6)
F3 P1 F5 91.5(5)
F3 P1 F6 90.0(5)
F4 P1 F1 91.4(6)
F4 P1 F2 179.4(6)
F4 P1 F3 90.5(6)
F4 P1 F5 91.2(5)
F4 P1 F6 89.5(5)
F5 P1 F6 178.4(5)

loop_
_geom_bond_atom_site_label_1
_geom_bond_atom_site_label_2
_geom_bond_distance
N1 H1 1.0000
N1 C5 1.494(13)
N1 C8 1.495(14)
N1 C9 1.495(15)
C1 H1A 0.9800
C1 H1B 0.9800
C1 H1C 0.9800
C1 C2 1.494(18)
C2 C3 1.37(2)
C2 C7 1.40(2)
C3 H3 0.9500
C3 C4 1.440(18)
C4 H4 0.9500
C4 C5 1.404(18)
C5 C6 1.394(15)
C6 C7 1.395(17)
C6 C10 1.531(14)
C6 C10' 1.531(13)
C7 H7 0.9500
C8 H8A 0.9800
C8 H8B 0.9800
C8 H8C 0.9800
C9 H9A 0.9800
C9 H9B 0.9800
C9 H9C 0.9800
C10 H10 1.0000
C10 C11 1.542(14)
C10 C14 1.534(14)
C11 H11A 0.9900
C11 H11B 0.9900
C11 C12 1.533(14)
C12 H12A 0.9900
C12 H12B 0.9900
C12 C13 1.533(14)
C13 H13 1.0000
C13 C14 1.539(14)
C13 C15 1.539(14)
C14 H14A 0.9900
C14 H14B 0.9900
C15 H15A 0.9800
C15 H15B 0.9800
C15 H15C 0.9800
C10' H10' 1.0000
C10' C11' 1.531(14)
C10' C14' 1.539(14)
C11' H11C 0.9900
C11' H11D 0.9900
C11' C12' 1.543(14)
C12' H12C 0.9900
C12' H12D 0.9900
C12' C13' 1.531(14)
C13' H13' 1.0000
C13' C14' 1.540(14)
C13' C15' 1.539(14)
C14' H14C 0.9900
C14' H14D 0.9900
C15' H15D 0.9800
C15' H15E 0.9800
C15' H15F 0.9800
P1 F1 1.593(8)
P1 F2 1.580(9)
P1 F3 1.576(8)
P1 F4 1.573(9)
P1 F5 1.600(8)
P1 F6 1.601(8)

loop_
_geom_torsion_atom_site_label_1
_geom_torsion_atom_site_label_2
_geom_torsion_atom_site_label_3
_geom_torsion_atom_site_label_4
_geom_torsion
N1 C5 C6 C7 179.5(10)
N1 C5 C6 C10 2(2)
N1 C5 C6 C10' 5.5(18)
C1 C2 C3 C4 179.4(15)
C1 C2 C7 C6 -179.0(13)
C2 C3 C4 C5 -1(2)
C3 C2 C7 C6 0(2)
C3 C4 C5 N1 -179.1(12)
C3 C4 C5 C6 2(2)
C4 C5 C6 C7 -1.2(18)
C4 C5 C6 C10 -178.5(16)
C4 C5 C6 C10' -175.2(15)
C5 C6 C7 C2 0.2(18)
C5 C6 C10 C11 68(3)
C5 C6 C10 C14 -169.7(18)
C5 C6 C10' C11' -143(2)
C5 C6 C10' C14' 95(3)
C6 C10 C11 C12 127(2)
C6 C10 C14 C13 -148(2)
C6 C10' C11' C12' -159(2)
C6 C10' C14' C13' 147(2)
C7 C2 C3 C4 0(2)
C7 C6 C10 C11 -109(2)
C7 C6 C10 C14 13(3)
C7 C6 C10' C11' 43(3)
C7 C6 C10' C14' -78(2)
C8 N1 C5 C4 -58.5(15)
C8 N1 C5 C6 120.8(13)
C9 N1 C5 C4 67.2(13)
C9 N1 C5 C6 -113.5(12)
C10 C6 C7 C2 177.5(16)
C10 C11 C12 C13 23(3)
C11 C10 C14 C13 -22(3)
C11 C12 C13 C14 -37(3)
C11 C12 C13 C15 -159(2)
C12 C13 C14 C10 37(3)
C14 C10 C11 C12 -1(3)
C15 C13 C14 C10 163(3)
C10' C6 C7 C2 174.1(14)
C10' C11' C12' C13' 32(3)
C11' C10' C14' C13' 19(3)
C11' C12' C13' C14' -20(3)
C11' C12' C13' C15' 112(3)
C12' C13' C14' C10' 1(3)
C14' C10' C11' C12' -32(3)
C15' C13' C14' C10' -123(3)

loop_
_twin_individual_id
_twin_individual_mass_fraction_refined
1 0.595
2 0.405
